data_2008581
loop_
_publ_author_name
'Bartnik, Romuald'
'Faure, Ren\'e'
'Gebicki, Krzysztof'

_publ_section_title
;
 Dimorphism of 2,3,5,6-tetraphenylpyrazine
;
_journal_issue 6
_journal_name_full 'Acta Crystallographica Section C'
_journal_page_first 1034
_journal_page_last 1037
_journal_paper_doi 10.1107/S0108270199002450
_journal_volume 55
_journal_year 1999
_chemical_formula_moiety 'C28 H20 N2'
_chemical_formula_structural 'C28 H20 N2'
_chemical_formula_sum 'C28 H20 N2'
_chemical_formula_weight 384.48
_chemical_name_systematic '2,3,5,6-tetraphenylpyrazine (\a form)'
_space_group_IT_number 14
_symmetry_cell_setting monoclinic
_symmetry_space_group_name_Hall '-P 2ybc'
_symmetry_space_group_name_H-M 'P 1 21/c 1'
_cell_angle_alpha 90
_cell_angle_beta 134.450(10)
_cell_angle_gamma 90
_cell_formula_units_Z 2
_cell_length_a 15.210(2)
_cell_length_b 5.5390(6)
_cell_length_c 17.192(2)
_cell_measurement_reflns_used 25
_cell_measurement_temperature 291
_cell_measurement_theta_max 57.50
_cell_measurement_theta_min 19.31
_cell_volume 1034.0(3)
_computing_cell_refinement 'CAD4 Software'
_computing_data_collection 'CAD4 Software (Enraf Nonius, 1985)'
_computing_data_reduction 'SDP (Frenz, 1982)'
_computing_molecular_graphics 'ORTEP (Johnson, 1965) '
_computing_publication_material 'PLATON (Spek, 1990)'
_computing_structure_refinement SDP
_computing_structure_solution SDP
_diffrn_ambient_temperature 291
_diffrn_measurement_device 'Enraf-Nonius CAD4'
_diffrn_measurement_method '\w--5/3\q scans'
_diffrn_radiation_monochromator graphite
_diffrn_radiation_type 'Cu K\a'
_diffrn_radiation_wavelength 1.54056
_diffrn_reflns_av_R_equivalents 0.025
_diffrn_reflns_limit_h_max 18
_diffrn_reflns_limit_h_min 0
_diffrn_reflns_limit_k_max 6
_diffrn_reflns_limit_k_min 0
_diffrn_reflns_limit_l_max 15
_diffrn_reflns_limit_l_min -21
_diffrn_reflns_number 1956
_diffrn_reflns_reduction_process
;
 ?
;
_diffrn_reflns_theta_max 73.0
_diffrn_reflns_theta_min 1.0
_diffrn_standards_decay_% 3.0
_diffrn_standards_interval_time 60
_diffrn_standards_number 3
_exptl_absorpt_coefficient_mu 0.56
_exptl_absorpt_correction_T_max 0.874
_exptl_absorpt_correction_T_min 0.816
_exptl_absorpt_correction_type '\y scan'
_exptl_absorpt_process_details ' (North et al., 1968)  '
_exptl_crystal_colour colourless
_exptl_crystal_density_diffrn 1.235
_exptl_crystal_density_meas ?
_exptl_crystal_description flat
_exptl_crystal_F_000 404
_exptl_crystal_size_max 0.60
_exptl_crystal_size_mid 0.40
_exptl_crystal_size_min 0.24
_refine_diff_density_max 0.296
_refine_diff_density_min -0.260
_refine_ls_abs_structure_details
;
 ?
;
_refine_ls_extinction_method none
_refine_ls_goodness_of_fit_ref 1.9
_refine_ls_hydrogen_treatment noref
_refine_ls_matrix_type full
_refine_ls_number_parameters 137
_refine_ls_number_reflns 1915
_refine_ls_R_factor_obs .060
_refine_ls_shift/su_max 0.01
_refine_ls_structure_factor_coef F
_refine_ls_weighting_details 'w = 4F~O~^2^[\s^2^(I) + (0.12F~O~^2^)^2^]^-1^'
_refine_ls_weighting_scheme calc
_refine_ls_wR_factor_obs .137
_reflns_number_observed 1915
_reflns_number_total 1956
_reflns_observed_criterion ' I~net~> 0 '
_cod_data_source_file ln1076.cif
_cod_data_source_block alpha
_cod_depositor_comments
;
The following automatic conversions were performed:
'_symmetry_cell_setting' value 'Monoclinic' changed to 'monoclinic'
according to '/home/saulius/struct/CIF-dictionaries/cif_core.dic'
dictionary named 'cif_core.dic' version 2.4.1 from 2010-06-29.

Automatic conversion script
Id: cif_fix_enum 1527 2010-12-29 10:47:43Z saulius 

The following automatic conversions were performed:

'_symmetry_cell_setting' value 'Monoclinic' changed to 'monoclinic'
according to /home/saulius/struct/CIF-dictionaries/cif_core.dic
dictionary named 'cif_core.dic' version 2.4.1 from
2010-06-29.

'_refine_ls_hydrogen_treatment' value ' noref ' changed
to 'noref' according to
/home/saulius/struct/CIF-dictionaries/cif_core.dic dictionary named
'cif_core.dic' version 2.4.1 from 2010-06-29.

Automatic conversion script
Id: cif_fix_values 1715 2011-07-08 13:25:40Z adriana 

The following automatic conversions were performed:

'_exptl_crystal_density_meas' value 'Not measured' was changed to '?'
- the value is perceived as not measured.

Automatic conversion script
Id: cif_fix_values 3008 2015-01-20 13:52:24Z robertas 

The following automatic conversions were performed:

'_refine_ls_weighting_scheme' value ' w = 4F~O~^2^[\s^2^(I) +
(0.12F~O~^2^)^2^]^-1^ ' was changed to 'calc'. New tag
'_refine_ls_weighting_details' was created. The value of the new tag
was set to 'w = 4F~O~^2^[\s^2^(I) + (0.12F~O~^2^)^2^]^-1^'.

Automatic conversion script
Id: cif_fix_values 3143 2015-03-26 13:38:13Z robertas 
;
_cod_original_sg_symbol_H-M 'P 21/c'
_cod_database_code 2008581

loop_
_symmetry_equiv_pos_as_xyz
x,y,z
-x,1/2+y,1/2-z
-x,-y,-z
x,1/2-y,1/2+z

loop_
_atom_site_aniso_label
_atom_site_aniso_U_11
_atom_site_aniso_U_22
_atom_site_aniso_U_33
_atom_site_aniso_U_12
_atom_site_aniso_U_13
_atom_site_aniso_U_23
N1 .0370(2) .0536(6) .0338(2) .0001(3) .02440(10) .0013(3)
C2 .0378(2) .0449(6) .0344(2) .0008(3) .02520(10) .0008(3)
C3 .0394(2) .0469(6) .0348(2) .0006(3) .02610(10) .0013(3)
C21 .0366(2) .0502(6) .0326(2) -.0001(3) .0244(2) -.0007(3)
C22 .0458(3) .0500(7) .0372(3) -.0017(4) .0277(2) .0017(3)
C23 .0441(3) .0641(9) .0439(4) -.0095(4) .0273(2) -.0058(4)
C24 .0376(3) .0730(10) .0407(3) -.0001(4) .0230(2) .0001(4)
C25 .0456(4) .0660(9) .0443(3) .0073(5) .0267(2) .0133(4)
C26 .0428(3) .0567(7) .0443(3) .0018(4) .0293(2) .0070(4)
C31 .0362(2) .0524(6) .0312(2) -.0044(3) .02300(10) -.0019(3)
C32 .0453(3) .0512(6) .0419(3) .0003(4) .0320(2) .0007(3)
C33 .0541(3) .0680(9) .0507(3) -.0023(4) .0408(2) -.0061(4)
C34 .0580(3) .0722(9) .0484(3) -.0146(4) .0423(2) -.0083(4)
C35 .0561(3) .0643(8) .0426(3) -.0087(4) .0348(2) .0033(4)
C36 .0483(3) .0579(8) .0422(3) .0018(4) .0306(2) .0075(3)

loop_
_atom_site_label
_atom_site_fract_x
_atom_site_fract_y
_atom_site_fract_z
_atom_site_U_iso_or_equiv
_atom_site_thermal_displace_type
_atom_site_occupancy
N1 .05755(6) .4290(2) .10303(6) .0418(2) Uani 1.000
C2 .12471(8) .4901(2) .08229(7) .0391(2) Uani 1.000
C3 -.06561(7) .4383(2) .02371(6) .0403(2) Uani 1.000
C21 .26004(7) .4879(2) .17938(6) .0396(2) Uani 1.000
C22 .33647(8) .6721(3) .20043(7) .0456(3) Uani 1.000
C23 .46106(8) .6731(3) .29672(8) .0539(3) Uani 1.000
C24 .50959(9) .4900(3) .37171(9) .0544(3) Uani 1.000
C25 .43460(10) .3044(3) .35096(9) .0563(3) Uani 1.000
C26 .31113(8) .3042(3) .25631(8) .0490(3) Uani 1.000
C31 -.12985(7) .3855(3) .05835(6) .0405(2) Uani 1.000
C32 -.21683(8) .5435(3) .03429(7) .0448(3) Uani 1.000
C33 -.26866(9) .5022(3) .07444(8) .0538(3) Uani 1.000
C34 -.23504(8) .3018(3) .13810(7) .0549(3) Uani 1.000
C35 -.14907(9) .1431(3) .16248(8) .0540(3) Uani 1.000
C36 -.09555(8) .1844(3) .12353(8) .0505(3) Uani 1.000
H22 .303 .798 .149 .0500 Uiso 1.000
H23 .513 .800 .311 .0500 Uiso 1.000
H24 .594 .491 .438 .0500 Uiso 1.000
H25 .468 .177 .402 .0500 Uiso 1.000
H26 .260 .178 .243 .0500 Uiso 1.000
H32 -.241 .681 -.010 .0500 Uiso 1.000
H33 -.328 .612 .058 .0500 Uiso 1.000
H34 -.272 .273 .165 .0500 Uiso 1.000
H35 -.126 .006 .206 .0500 Uiso 1.000
H36 -.035 .076 .142 .0500 Uiso 1.000

loop_
_atom_type_symbol
_atom_type_description
_atom_type_scat_dispersion_real
_atom_type_scat_dispersion_imag
_atom_type_scat_source
N N 0.0311 0.0180 'International Tables Vol C Tables 4.2.6.8 and 6.1.1.4'
H H 0.0000 0.0000 'International Tables Vol C Tables 4.2.6.8 and 6.1.1.4'
C C 0.0181 0.0091 'International Tables Vol C Tables 4.2.6.8 and 6.1.1.4'

loop_
_geom_angle_atom_site_label_1
_geom_angle_atom_site_label_2
_geom_angle_atom_site_label_3
_geom_angle_site_symmetry_1
_geom_angle_site_symmetry_3
_geom_angle
_geom_angle_publ_flag
C2 N1 C3 . . 120.20(10) no
N1 C2 C21 . . 114.40(10) no
N1 C2 C3 . 3_565 120.00(10) no
C3 C2 C21 3_565 . 125.50(10) no
N1 C3 C31 . . 115.30(10) no
N1 C3 C2 . 3_565 119.80(10) no
C2 C3 C31 3_565 . 124.70(10) no
C2 C21 C22 . . 122.30(10) no
C2 C21 C26 . . 118.90(10) no
C22 C21 C26 . . 118.60(10) no
C21 C22 C23 . . 120.40(10) no
C22 C23 C24 . . 120.00(10) no
C23 C24 C25 . . 120.00(10) no
C24 C25 C26 . . 120.10(10) no
C21 C26 C25 . . 120.90(10) no
C3 C31 C32 . . 120.90(10) no
C3 C31 C36 . . 119.80(10) no
C32 C31 C36 . . 119.00(10) no
C31 C32 C33 . . 120.40(10) no
C32 C33 C34 . . 120.30(10) no
C33 C34 C35 . . 120.10(10) no
C34 C35 C36 . . 120.10(10) no
C31 C36 C35 . . 120.20(10) no
C21 C22 H22 . . 120 no
C23 C22 H22 . . 120 no
C22 C23 H23 . . 120 no
C24 C23 H23 . . 120 no
C23 C24 H24 . . 120 no
C25 C24 H24 . . 120 no
C24 C25 H25 . . 120 no
C26 C25 H25 . . 120 no
C21 C26 H26 . . 120 no
C25 C26 H26 . . 120 no
C31 C32 H32 . . 120 no
C33 C32 H32 . . 120 no
C32 C33 H33 . . 120 no
C34 C33 H33 . . 120 no
C33 C34 H34 . . 120 no
C35 C34 H34 . . 120 no
C34 C35 H35 . . 120 no
C36 C35 H35 . . 120 no
C31 C36 H36 . . 120 no
C35 C36 H36 . . 120 no

loop_
_geom_bond_atom_site_label_1
_geom_bond_atom_site_label_2
_geom_bond_site_symmetry_1
_geom_bond_site_symmetry_2
_geom_bond_distance
_geom_bond_publ_flag
N1 C2 . . 1.340(2) no
N1 C3 . . 1.3390(10) no
C2 C21 . . 1.4870(10) no
C2 C3 . 3_565 1.4120(10) no
C3 C31 . . 1.487(2) no
C21 C22 . . 1.391(2) no
C21 C26 . . 1.396(2) no
C22 C23 . . 1.3920(10) no
C23 C24 . . 1.380(2) no
C24 C25 . . 1.384(2) no
C25 C26 . . 1.3770(10) no
C31 C32 . . 1.386(2) no
C31 C36 . . 1.396(2) no
C32 C33 . . 1.383(2) no
C33 C34 . . 1.381(2) no
C34 C35 . . 1.375(2) no
C35 C36 . . 1.388(2) no
C22 H22 . . .95 no
C23 H23 . . .95 no
C24 H24 . . .95 no
C25 H25 . . .95 no
C26 H26 . . .95 no
C32 H32 . . .95 no
C33 H33 . . .95 no
C34 H34 . . .95 no
C35 H35 . . .95 no
C36 H36 . . .95 no

loop_
_geom_torsion_atom_site_label_1
_geom_torsion_atom_site_label_2
_geom_torsion_atom_site_label_3
_geom_torsion_atom_site_label_4
_geom_torsion_site_symmetry_1
_geom_torsion_site_symmetry_3
_geom_torsion_site_symmetry_4
_geom_torsion
_geom_torsion_publ_flag
C3 N1 C2 C21 . . . 175.93(10) no
C3 N1 C2 C3 . . 3_565 -0.77(18) no
C2 N1 C3 C31 . . . -175.28(11) no
C2 N1 C3 C2 . . 3_565 0.77(17) no
N1 C2 C21 C22 . . . -135.55(13) no
N1 C2 C21 C26 . . . 39.61(16) no
C3 C2 C21 C22 3_565 . . 40.93(18) no
C3 C2 C21 C26 3_565 . . -143.91(13) no
N1 C2 C3 N1 . 3_565 3_565 0.76(18) no
N1 C2 C3 C31 . 3_565 3_565 -174.89(11) no
C21 C2 C3 N1 . 3_565 3_565 -175.53(11) no
C21 C2 C3 C31 . 3_565 3_565 8.81(19) no
N1 C3 C31 C32 . . . 127.36(13) no
N1 C3 C31 C36 . . . -47.42(17) no
C2 C3 C31 C32 3_565 . . -48.47(18) no
C2 C3 C31 C36 3_565 . . 136.75(14) no
C2 C21 C22 C23 . . . 174.72(12) no
C26 C21 C22 C23 . . . -0.5(2) no
C2 C21 C26 C25 . . . -175.52(13) no
C22 C21 C26 C25 . . . -0.2(2) no
C21 C22 C23 C24 . . . 0.4(2) no
C22 C23 C24 C25 . . . 0.4(2) no
C23 C24 C25 C26 . . . -1.0(2) no
C24 C25 C26 C21 . . . 0.9(2) no
C3 C31 C32 C33 . . . -174.77(13) no
C36 C31 C32 C33 . . . 0.1(2) no
C3 C31 C36 C35 . . . 175.52(13) no
C32 C31 C36 C35 . . . 0.6(2) no
C31 C32 C33 C34 . . . -0.6(2) no
C32 C33 C34 C35 . . . 0.5(2) no
C33 C34 C35 C36 . . . 0.2(2) no
C34 C35 C36 C31 . . . -0.8(2) no
